data_2242519
loop_
_publ_author_name
'Hill, Nathan D. D.'
'Boer\'e, Ren\'e T.'

_publ_section_title
;
 Two tris(3,5-disubstituted phenyl)phosphines and their isostructural P^V^
 oxides
;
_journal_issue 7
_journal_name_full 'Acta Crystallographica Section E'
_journal_page_first 889
_journal_page_last 894
_journal_paper_doi 10.1107/S2056989018007831
_journal_volume 74
_journal_year 2018
_chemical_formula_iupac 'C27 H33 O3 P'
_chemical_formula_moiety 'C27 H33 O3 P'
_chemical_formula_sum 'C27 H33 O3 P'
_chemical_formula_weight 436.50
_chemical_name_common
;
Tris(4-methoxy-3,5-dimethylphenyl)phosphine
;
_chemical_name_systematic
;
Tris(4-methoxy-3,5-dimethylphenyl)phosphane
;
_space_group_crystal_system orthorhombic
_space_group_IT_number 61
_space_group_name_Hall '-P 2ac 2ab'
_space_group_name_H-M_alt 'P b c a'
_symmetry_space_group_name_Hall '-P 2ac 2ab'
_symmetry_space_group_name_H-M 'P b c a'
_atom_sites_solution_hydrogens geom
_atom_sites_solution_primary dual
_audit_creation_method
;
OLEX2 1.2
(compiled 2018.04.26 svn.r3504 for OlexSys, GUI svn.r5492)
;
_cell_angle_alpha 90
_cell_angle_beta 90
_cell_angle_gamma 90
_cell_formula_units_Z 8
_cell_length_a 12.3031(6)
_cell_length_b 10.2629(5)
_cell_length_c 37.856(2)
_cell_measurement_reflns_used 6866
_cell_measurement_temperature 108.8(4)
_cell_measurement_theta_max 78.8130
_cell_measurement_theta_min 4.2940
_cell_volume 4779.9(4)
_computing_cell_refinement
;
CrysAlis PRO (Rigaku OD, 2015)
;
_computing_data_collection
;
CrysAlis PRO (Rigaku OD, 2015)
;
_computing_data_reduction
;
CrysAlis PRO (Rigaku OD, 2015)
;
_computing_molecular_graphics
;
<i>OLEX2</i> (Dolomanov <i>et al.</i>,  2009)
;
_computing_publication_material
;
<i>OLEX2</i> (Dolomanov <i>et al.</i>,  2009)
;
_computing_structure_refinement
;
SHELXL2016 (Sheldrick, 2015b)
;
_computing_structure_solution
;
SHELXT (Sheldrick, 2015a)
;
_diffrn_ambient_temperature 108.8(4)
_diffrn_measured_fraction_theta_full 0.978
_diffrn_measured_fraction_theta_max 0.958
_diffrn_measurement_device 'four-circle diffractometer'
_diffrn_measurement_device_type 'Rigaku Oxford Diffraction SuperNova, Dual, Cu at zero, Pilatus 200K'
_diffrn_measurement_method '\w scans'
_diffrn_radiation_monochromator mirror
_diffrn_radiation_type CuK\a
_diffrn_radiation_wavelength 1.54184
_diffrn_reflns_av_R_equivalents 0.0658
_diffrn_reflns_limit_h_max 12
_diffrn_reflns_limit_h_min -15
_diffrn_reflns_limit_k_max 12
_diffrn_reflns_limit_k_min -13
_diffrn_reflns_limit_l_max 46
_diffrn_reflns_limit_l_min -48
_diffrn_reflns_number 19900
_diffrn_reflns_theta_full 67.684
_diffrn_reflns_theta_max 80.636
_diffrn_reflns_theta_min 4.672
_exptl_absorpt_coefficient_mu 1.212
_exptl_absorpt_correction_T_max 0.950
_exptl_absorpt_correction_T_min 0.792
_exptl_absorpt_correction_type gaussian
_exptl_absorpt_process_details
;
(CrysAlis PRO; Rigaku OD, 2015)
;
_exptl_crystal_colour 'clear colourless'
_exptl_crystal_density_diffrn 1.213
_exptl_crystal_description plate
_exptl_crystal_F_000 1872
_exptl_crystal_size_max 0.314
_exptl_crystal_size_mid 0.066
_exptl_crystal_size_min 0.046
_refine_diff_density_max 0.537
_refine_diff_density_min -0.669
_refine_ls_extinction_method none
_refine_ls_goodness_of_fit_ref 1.049
_refine_ls_hydrogen_treatment constr
_refine_ls_matrix_type full
_refine_ls_number_parameters 289
_refine_ls_number_reflns 5029
_refine_ls_number_restraints 0
_refine_ls_restrained_S_all 1.049
_refine_ls_R_factor_all 0.0864
_refine_ls_R_factor_gt 0.0731
_refine_ls_shift/su_max 0.001
_refine_ls_shift/su_mean 0.000
_refine_ls_structure_factor_coef Fsqd
_refine_ls_weighting_details 'w=1/[\s^2^(Fo^2^)+(0.0756P)^2^+11.1312P] where P=(Fo^2^+2Fc^2^)/3'
_refine_ls_weighting_scheme calc
_refine_ls_wR_factor_gt 0.1890
_refine_ls_wR_factor_ref 0.1980
_reflns_number_gt 4084
_reflns_number_total 5029
_reflns_threshold_expression 'I > 2\s(I)'
_cod_data_source_file hb7751sup1.cif
_cod_data_source_block III
_cod_original_cell_volume 4780.0(4)
_cod_database_code 2242519
_shelx_space_group_comment
;
The symmetry employed for this shelxl refinement is uniquely defined
by the following loop, which should always be used as a source of
symmetry information in preference to the above space-group names.
They are only intended as comments.
;

loop_
_space_group_symop_operation_xyz
'x, y, z'
'-x+1/2, -y, z+1/2'
'-x, y+1/2, -z+1/2'
'x+1/2, -y+1/2, -z'
'-x, -y, -z'
'x-1/2, y, -z-1/2'
'x, -y-1/2, z-1/2'
'-x-1/2, y-1/2, z'

loop_
_atom_site_type_symbol
_atom_site_label
_atom_site_fract_x
_atom_site_fract_y
_atom_site_fract_z
_atom_site_U_iso_or_equiv
_atom_site_adp_type
_atom_site_calc_flag
_atom_site_occupancy
P P1 0.76672(6) 0.54686(8) 0.62877(2) 0.0256(2) Uani d 1
O O1 0.29598(18) 0.6985(3) 0.63244(7) 0.0422(6) Uani d 1
O O2 0.92563(18) 0.7706(3) 0.49141(6) 0.0338(5) Uani d 1
O O3 0.96498(17) 0.8338(3) 0.75085(6) 0.0335(5) Uani d 1
C C1 0.6240(2) 0.5994(3) 0.62927(7) 0.0263(6) Uani d 1
C C2 0.5880(2) 0.7150(3) 0.61423(8) 0.0266(6) Uani d 1
H H2 0.638858 0.771017 0.603024 0.032 Uiso calc 1
C C3 0.4788(2) 0.7505(3) 0.61522(8) 0.0277(6) Uani d 1
C C4 0.4056(2) 0.6640(3) 0.63115(8) 0.0292(7) Uani d 1
C C5 0.4387(2) 0.5500(3) 0.64752(8) 0.0294(6) Uani d 1
C C6 0.5494(2) 0.5181(3) 0.64638(8) 0.0273(6) Uani d 1
H H6 0.574042 0.440235 0.657356 0.033 Uiso calc 1
C C7 0.4408(3) 0.8787(4) 0.60070(9) 0.0338(7) Uani d 1
H H7A 0.503947 0.933229 0.595125 0.051 Uiso calc 1
H H7B 0.395514 0.922845 0.618304 0.051 Uiso calc 1
H H7C 0.398309 0.863773 0.579192 0.051 Uiso calc 1
C C8 0.2388(3) 0.6623(5) 0.60101(12) 0.0579(12) Uani d 1
H H8A 0.269918 0.708578 0.580746 0.087 Uiso calc 1
H H8B 0.161910 0.685379 0.603448 0.087 Uiso calc 1
H H8C 0.245547 0.568119 0.597310 0.087 Uiso calc 1
C C9 0.3589(3) 0.4620(4) 0.66631(10) 0.0417(8) Uani d 1
H H9A 0.314595 0.415649 0.648830 0.062 Uiso calc 1
H H9B 0.311580 0.514465 0.681517 0.062 Uiso calc 1
H H9C 0.398694 0.398700 0.680751 0.062 Uiso calc 1
C C11 0.8173(2) 0.6251(3) 0.58820(8) 0.0270(6) Uani d 1
C C12 0.8840(2) 0.7339(3) 0.58696(8) 0.0283(6) Uani d 1
H H12 0.903538 0.775954 0.608390 0.034 Uiso calc 1
C C13 0.9232(2) 0.7836(3) 0.55488(8) 0.0286(6) Uani d 1
C C14 0.8920(2) 0.7209(3) 0.52394(8) 0.0297(7) Uani d 1
C C15 0.8245(2) 0.6114(4) 0.52399(8) 0.0310(7) Uani d 1
C C16 0.7885(2) 0.5642(3) 0.55636(8) 0.0291(6) Uani d 1
H H16 0.743434 0.489078 0.556934 0.035 Uiso calc 1
C C17 0.9947(3) 0.9028(4) 0.55430(9) 0.0379(8) Uani d 1
H H17A 1.071010 0.876368 0.556053 0.057 Uiso calc 1
H H17B 0.976211 0.959229 0.574308 0.057 Uiso calc 1
H H17C 0.983239 0.950390 0.532164 0.057 Uiso calc 1
C C18 1.0338(3) 0.7319(4) 0.48189(9) 0.0376(8) Uani d 1
H H18A 1.055911 0.777853 0.460361 0.056 Uiso calc 1
H H18B 1.035495 0.637713 0.477671 0.056 Uiso calc 1
H H18C 1.083902 0.753749 0.501123 0.056 Uiso calc 1
C C19 0.7907(3) 0.5467(4) 0.48979(8) 0.0385(8) Uani d 1
H H19A 0.854690 0.508952 0.478277 0.058 Uiso calc 1
H H19B 0.757642 0.611649 0.474132 0.058 Uiso calc 1
H H19C 0.737842 0.477731 0.494810 0.058 Uiso calc 1
C C21 0.8248(2) 0.6460(3) 0.66423(8) 0.0264(6) Uani d 1
C C22 0.7673(2) 0.7393(3) 0.68323(7) 0.0261(6) Uani d 1
H H22 0.695207 0.760186 0.676218 0.031 Uiso calc 1
C C23 0.8124(2) 0.8032(3) 0.71231(8) 0.0266(6) Uani d 1
C C24 0.9190(2) 0.7691(3) 0.72226(8) 0.0269(6) Uani d 1
C C25 0.9801(2) 0.6791(3) 0.70352(8) 0.0296(7) Uani d 1
C C26 0.9313(2) 0.6163(3) 0.67470(8) 0.0292(7) Uani d 1
H H26 0.971283 0.552442 0.661997 0.035 Uiso calc 1
C C27 0.7505(3) 0.9075(4) 0.73180(8) 0.0315(7) Uani d 1
H H27A 0.777763 0.993395 0.724809 0.047 Uiso calc 1
H H27B 0.760265 0.895847 0.757295 0.047 Uiso calc 1
H H27C 0.673034 0.901011 0.725968 0.047 Uiso calc 1
C C28 0.9540(3) 0.7629(4) 0.78319(9) 0.0434(9) Uani d 1
H H28A 0.877062 0.743845 0.787437 0.065 Uiso calc 1
H H28B 0.982687 0.815264 0.802728 0.065 Uiso calc 1
H H28C 0.994753 0.681096 0.781545 0.065 Uiso calc 1
C C29 1.0948(3) 0.6435(4) 0.71393(10) 0.0392(8) Uani d 1
H H29A 1.094164 0.561385 0.727137 0.059 Uiso calc 1
H H29B 1.125434 0.712627 0.728759 0.059 Uiso calc 1
H H29C 1.139325 0.633387 0.692632 0.059 Uiso calc 1

loop_
_atom_site_aniso_label
_atom_site_aniso_U_11
_atom_site_aniso_U_22
_atom_site_aniso_U_33
_atom_site_aniso_U_12
_atom_site_aniso_U_13
_atom_site_aniso_U_23
P1 0.0188(4) 0.0319(4) 0.0261(4) 0.0016(3) 0.0008(3) 0.0008(3)
O1 0.0155(10) 0.0541(17) 0.0568(15) 0.0058(11) 0.0011(9) 0.0071(12)
O2 0.0254(11) 0.0470(14) 0.0290(11) 0.0017(10) 0.0051(8) 0.0047(10)
O3 0.0246(10) 0.0459(14) 0.0300(11) -0.0056(10) -0.0063(8) 0.0003(10)
C1 0.0219(13) 0.0353(16) 0.0216(12) -0.0012(12) -0.0018(10) -0.0025(11)
C2 0.0192(13) 0.0343(17) 0.0264(13) -0.0011(12) 0.0005(10) -0.0007(12)
C3 0.0214(13) 0.0370(17) 0.0247(13) 0.0002(12) -0.0036(10) -0.0010(12)
C4 0.0177(13) 0.0384(18) 0.0314(15) 0.0027(12) 0.0005(11) -0.0023(13)
C5 0.0213(14) 0.0367(17) 0.0302(14) -0.0009(13) 0.0013(11) 0.0004(12)
C6 0.0216(14) 0.0344(17) 0.0259(14) 0.0001(12) 0.0000(10) 0.0000(12)
C7 0.0248(14) 0.0368(19) 0.0399(17) 0.0028(14) -0.0044(12) 0.0039(14)
C8 0.0264(17) 0.066(3) 0.081(3) -0.0147(19) -0.0197(18) 0.019(2)
C9 0.0253(16) 0.045(2) 0.054(2) -0.0017(16) 0.0080(14) 0.0120(17)
C11 0.0175(12) 0.0344(17) 0.0290(14) 0.0053(12) 0.0005(10) 0.0010(12)
C12 0.0201(13) 0.0359(18) 0.0289(14) 0.0036(12) 0.0032(11) -0.0004(12)
C13 0.0209(13) 0.0348(17) 0.0300(14) 0.0043(12) 0.0036(11) -0.0001(12)
C14 0.0220(14) 0.0405(18) 0.0266(14) 0.0075(13) 0.0028(11) 0.0037(12)
C15 0.0221(13) 0.0428(19) 0.0281(14) 0.0047(14) 0.0005(11) -0.0003(13)
C16 0.0196(13) 0.0340(18) 0.0336(15) -0.0009(12) 0.0006(11) 0.0000(12)
C17 0.0372(17) 0.044(2) 0.0320(16) -0.0053(16) 0.0097(13) -0.0028(14)
C18 0.0281(16) 0.051(2) 0.0337(16) -0.0012(15) 0.0088(13) -0.0014(15)
C19 0.0308(16) 0.056(2) 0.0284(15) -0.0071(16) -0.0001(12) -0.0009(15)
C21 0.0191(13) 0.0341(17) 0.0260(13) -0.0004(12) -0.0005(10) 0.0043(11)
C22 0.0172(13) 0.0357(17) 0.0255(13) -0.0010(12) -0.0016(10) 0.0037(12)
C23 0.0177(13) 0.0347(17) 0.0275(14) -0.0025(12) -0.0002(10) 0.0045(12)
C24 0.0190(13) 0.0348(17) 0.0268(14) -0.0039(12) -0.0043(10) 0.0039(12)
C25 0.0178(13) 0.0372(18) 0.0337(15) -0.0013(12) -0.0028(11) 0.0061(13)
C26 0.0188(13) 0.0357(18) 0.0330(15) 0.0055(13) 0.0009(11) 0.0028(12)
C27 0.0211(13) 0.0410(19) 0.0324(15) -0.0009(13) -0.0031(12) -0.0031(13)
C28 0.0354(17) 0.068(3) 0.0267(15) -0.0023(18) -0.0078(13) 0.0063(16)
C29 0.0213(15) 0.048(2) 0.048(2) 0.0043(15) -0.0091(13) 0.0041(16)

loop_
_atom_type_symbol
_atom_type_description
_atom_type_scat_dispersion_real
_atom_type_scat_dispersion_imag
_atom_type_scat_source
C C 0.0181 0.0091 'International Tables Vol C Tables 4.2.6.8 and 6.1.1.4'
H H 0.0000 0.0000 'International Tables Vol C Tables 4.2.6.8 and 6.1.1.4'
O O 0.0492 0.0322 'International Tables Vol C Tables 4.2.6.8 and 6.1.1.4'
P P 0.2955 0.4335 'International Tables Vol C Tables 4.2.6.8 and 6.1.1.4'

loop_
_exptl_crystal_face_index_h
_exptl_crystal_face_index_k
_exptl_crystal_face_index_l
_exptl_crystal_face_perp_dist
5 0 -3 0.0228
-5 0 3 0.0228
0 1 1 0.1442
0 -1 -1 0.1442
0 0 -1 0.0283
0 0 1 0.0283

loop_
_geom_angle_atom_site_label_1
_geom_angle_atom_site_label_2
_geom_angle_atom_site_label_3
_geom_angle
C1 P1 C11 101.77(13)
C21 P1 C1 101.66(14)
C21 P1 C11 103.75(14)
C4 O1 C8 112.3(3)
C14 O2 C18 113.3(2)
C24 O3 C28 112.6(3)
C2 C1 P1 123.5(2)
C2 C1 C6 119.3(3)
C6 C1 P1 117.2(2)
C1 C2 H2 119.3
C1 C2 C3 121.4(3)
C3 C2 H2 119.3
C2 C3 C4 117.7(3)
C2 C3 C7 121.3(3)
C4 C3 C7 120.9(3)
O1 C4 C3 118.4(3)
C5 C4 O1 118.8(3)
C5 C4 C3 122.6(3)
C4 C5 C6 118.0(3)
C4 C5 C9 121.6(3)
C6 C5 C9 120.4(3)
C1 C6 C5 120.8(3)
C1 C6 H6 119.6
C5 C6 H6 119.6
C3 C7 H7A 109.5
C3 C7 H7B 109.5
C3 C7 H7C 109.5
H7A C7 H7B 109.5
H7A C7 H7C 109.5
H7B C7 H7C 109.5
O1 C8 H8A 109.5
O1 C8 H8B 109.5
O1 C8 H8C 109.5
H8A C8 H8B 109.5
H8A C8 H8C 109.5
H8B C8 H8C 109.5
C5 C9 H9A 109.5
C5 C9 H9B 109.5
C5 C9 H9C 109.5
H9A C9 H9B 109.5
H9A C9 H9C 109.5
H9B C9 H9C 109.5
C12 C11 P1 125.4(2)
C12 C11 C16 118.6(3)
C16 C11 P1 115.9(2)
C11 C12 H12 119.1
C11 C12 C13 121.7(3)
C13 C12 H12 119.1
C12 C13 C17 120.6(3)
C14 C13 C12 117.8(3)
C14 C13 C17 121.6(3)
O2 C14 C15 118.1(3)
C13 C14 O2 119.5(3)
C13 C14 C15 122.3(3)
C14 C15 C19 121.0(3)
C16 C15 C14 118.1(3)
C16 C15 C19 120.9(3)
C11 C16 H16 119.3
C15 C16 C11 121.4(3)
C15 C16 H16 119.3
C13 C17 H17A 109.5
C13 C17 H17B 109.5
C13 C17 H17C 109.5
H17A C17 H17B 109.5
H17A C17 H17C 109.5
H17B C17 H17C 109.5
O2 C18 H18A 109.5
O2 C18 H18B 109.5
O2 C18 H18C 109.5
H18A C18 H18B 109.5
H18A C18 H18C 109.5
H18B C18 H18C 109.5
C15 C19 H19A 109.5
C15 C19 H19B 109.5
C15 C19 H19C 109.5
H19A C19 H19B 109.5
H19A C19 H19C 109.5
H19B C19 H19C 109.5
C22 C21 P1 124.3(2)
C22 C21 C26 118.6(3)
C26 C21 P1 116.8(2)
C21 C22 H22 119.0
C21 C22 C23 121.9(3)
C23 C22 H22 119.0
C22 C23 C24 117.7(3)
C22 C23 C27 121.2(3)
C24 C23 C27 121.1(3)
O3 C24 C23 117.9(3)
C25 C24 O3 119.7(3)
C25 C24 C23 122.2(3)
C24 C25 C26 118.2(3)
C24 C25 C29 122.3(3)
C26 C25 C29 119.4(3)
C21 C26 H26 119.3
C25 C26 C21 121.3(3)
C25 C26 H26 119.3
C23 C27 H27A 109.5
C23 C27 H27B 109.5
C23 C27 H27C 109.5
H27A C27 H27B 109.5
H27A C27 H27C 109.5
H27B C27 H27C 109.5
O3 C28 H28A 109.5
O3 C28 H28B 109.5
O3 C28 H28C 109.5
H28A C28 H28B 109.5
H28A C28 H28C 109.5
H28B C28 H28C 109.5
C25 C29 H29A 109.5
C25 C29 H29B 109.5
C25 C29 H29C 109.5
H29A C29 H29B 109.5
H29A C29 H29C 109.5
H29B C29 H29C 109.5

loop_
_geom_bond_atom_site_label_1
_geom_bond_atom_site_label_2
_geom_bond_distance
P1 C1 1.836(3)
P1 C11 1.841(3)
P1 C21 1.829(3)
O1 C4 1.396(4)
O1 C8 1.431(5)
O2 C14 1.395(4)
O2 C18 1.435(4)
O3 C24 1.390(4)
O3 C28 1.431(4)
C1 C2 1.389(4)
C1 C6 1.400(4)
C2 H2 0.9500
C2 C3 1.393(4)
C3 C4 1.400(5)
C3 C7 1.500(5)
C4 C5 1.385(5)
C5 C6 1.401(4)
C5 C9 1.513(5)
C6 H6 0.9500
C7 H7A 0.9800
C7 H7B 0.9800
C7 H7C 0.9800
C8 H8A 0.9800
C8 H8B 0.9800
C8 H8C 0.9800
C9 H9A 0.9800
C9 H9B 0.9800
C9 H9C 0.9800
C11 C12 1.386(5)
C11 C16 1.403(4)
C12 H12 0.9500
C12 C13 1.403(4)
C13 C14 1.390(4)
C13 C17 1.507(5)
C14 C15 1.398(5)
C15 C16 1.390(4)
C15 C19 1.513(4)
C16 H16 0.9500
C17 H17A 0.9800
C17 H17B 0.9800
C17 H17C 0.9800
C18 H18A 0.9800
C18 H18B 0.9800
C18 H18C 0.9800
C19 H19A 0.9800
C19 H19B 0.9800
C19 H19C 0.9800
C21 C22 1.391(4)
C21 C26 1.403(4)
C22 H22 0.9500
C22 C23 1.397(4)
C23 C24 1.408(4)
C23 C27 1.507(5)
C24 C25 1.386(5)
C25 C26 1.402(4)
C25 C29 1.511(4)
C26 H26 0.9500
C27 H27A 0.9800
C27 H27B 0.9800
C27 H27C 0.9800
C28 H28A 0.9800
C28 H28B 0.9800
C28 H28C 0.9800
C29 H29A 0.9800
C29 H29B 0.9800
C29 H29C 0.9800

loop_
_geom_hbond_atom_site_label_D
_geom_hbond_atom_site_label_H
_geom_hbond_atom_site_label_A
_geom_hbond_site_symmetry_A
_geom_hbond_distance_DH
_geom_hbond_distance_HA
_geom_hbond_distance_DA
_geom_hbond_angle_DHA
C29 H29A O3 3_746 0.98 2.58 3.524(5) 161

_cod_database_fobs_code 2242519
